data_7248427
loop_
_publ_author_name
'Antoniou, Ioakeim M.'
'Ioannou, Natalia'
'Panagiotou, Nikos'
'Georgiades, Savvas N.'

_publ_section_title
;
 LED-induced Ru-photoredox Pd-catalyzed C--H arylation of
 (6-phenylpyridin-2-yl)pyrimidines and heteroaryl counterparts
;
_journal_issue 17
_journal_name_full 'RSC Advances'
_journal_page_first 12179
_journal_page_last 12191
_journal_paper_doi 10.1039/D4RA02173H
_journal_volume 14
_journal_year 2024
_chemical_formula_moiety '2(C32 H23 Cl N4 O3 Pd), C H2 Cl2'
_chemical_formula_sum 'C65 H48 Cl4 N8 O6 Pd2'
_chemical_formula_weight 1391.71
_space_group_crystal_system monoclinic
_space_group_IT_number 14
_space_group_name_Hall '-P 2ybc'
_space_group_name_H-M_alt 'P 1 21/c 1'
_atom_sites_solution_hydrogens geom
_atom_sites_solution_primary dual
_audit_creation_date 2023-08-16
_audit_creation_method
;
Olex2 1.5
(compiled 2023.03.06 svn.rbb2c1857 for OlexSys, GUI svn.r6748)
;
_audit_update_record
;
2023-11-12 deposited with the CCDC.	2024-04-10 downloaded from the CCDC.
;
_cell_angle_alpha 90
_cell_angle_beta 102.605(2)
_cell_angle_gamma 90
_cell_formula_units_Z 4
_cell_length_a 13.6930(3)
_cell_length_b 26.2789(5)
_cell_length_c 16.4539(4)
_cell_measurement_reflns_used 9387
_cell_measurement_temperature 149.99(14)
_cell_measurement_theta_max 76.6000
_cell_measurement_theta_min 3.2970
_cell_volume 5778.0(2)
_computing_cell_refinement 'CrysAlisPro 1.171.42.79a (Rigaku OD, 2022)'
_computing_data_collection 'CrysAlisPro 1.171.42.79a (Rigaku OD, 2022)'
_computing_data_reduction 'CrysAlisPro 1.171.42.79a (Rigaku OD, 2022)'
_computing_molecular_graphics 'Olex2 1.5 (Dolomanov et al., 2009)'
_computing_publication_material 'Olex2 1.5 (Dolomanov et al., 2009)'
_computing_structure_refinement 'SHELXL 2018/3 (Sheldrick, 2015)'
_computing_structure_solution 'SHELXT 2018/2 (Sheldrick, 2018)'
_diffrn_ambient_temperature 149.99(14)
_diffrn_detector_area_resol_mean 10.0000
_diffrn_detector_type HyPix
_diffrn_measured_fraction_theta_full 0.997
_diffrn_measured_fraction_theta_max 0.997
_diffrn_measurement_details
;
List of Runs (angles in degrees, time in seconds):

  # Type    Start    End  Width  t~exp~   \w     \q     \k     \f   Frames
#--------------------------------------------------------------------------
  1  \w    -62.00 -37.00   1.00    2.00    -- -105.35  57.00 150.00   25
  2  \w    -60.00 -35.00   1.00    2.00    -- -105.35  57.00  60.00   25
  3  \w    -66.00 -41.00   1.00    2.00    -- -105.35  57.00  30.00   25
  4  \w    -64.00 -36.00   1.00    2.00    -- -105.35  57.00  90.00   28
  5  \w    -43.00  20.00   1.00    0.50    --  -49.97  38.00  30.00   63
  6  \w    -65.00 -34.00   1.00    2.00    -- -105.35  57.00 -60.00   31
  7  \w    -64.00 -34.00   1.00    2.00    -- -105.35  57.00 -90.00   30
  8  \w    -65.00 -37.00   1.00    2.00    -- -105.35  57.00-120.00   28
  9  \w   -146.00-100.00   1.00    2.00    -- -105.35   0.00-120.00   46
 10  \w   -177.00-124.00   1.00    2.00    -- -105.35 -19.00-150.00   53
 11  \w   -167.00 -84.00   1.00    2.00    -- -105.35 -89.00 169.00   83
 12  \w   -175.00-106.00   1.00    2.00    -- -105.35 -38.00  90.00   69
 13  \w    -63.00  11.00   1.00    0.50    --  -49.97  89.00 -75.00   74
 14  \w    -83.00 -51.00   1.00    2.00    -- -105.35  89.00 -75.00   32
 15  \w     87.00 112.00   1.00    2.00    --  105.35   0.00 -90.00   25
 16  \w     74.00 100.00   1.00    0.50    --   49.97 125.00 150.00   26
 17  \w     74.00 104.00   1.00    0.50    --   49.97 125.00 120.00   30
 18  \w    137.00 177.00   1.00    2.00    --  105.35  89.00 -75.00   40
 19  \w     77.00 108.00   1.00    0.50    --   49.97 125.00-150.00   31
 20  \w     37.00 105.00   1.00    2.00    --  105.35 -77.00-180.00   68
 21  \w     38.00  64.00   1.00    2.00    --  105.35 -57.00-150.00   26
 22  \w     39.00  64.00   1.00    2.00    --  105.35 -57.00 -60.00   25
 23  \w     34.00  62.00   1.00    2.00    --  105.35 -57.00  90.00   28
 24  \w     43.00  68.00   1.00    2.00    --  105.35 -99.00  90.00   25
 25  \w     63.00  92.00   1.00    2.00    --  105.35 -89.00 169.00   29
 26  \w     -4.00  64.00   1.00    0.50    --   49.97 -89.00 169.00   68
;
_diffrn_measurement_device 'four-circle diffractometer'
_diffrn_measurement_device_type 'XtaLAB Synergy, Single source at home/near, HyPix'
_diffrn_measurement_method '\w scans'
_diffrn_radiation_type CuK\a
_diffrn_radiation_wavelength 1.54184
_diffrn_reflns_av_R_equivalents 0.0788
_diffrn_reflns_av_unetI/netI 0.0744
_diffrn_reflns_Laue_measured_fraction_full 0.997
_diffrn_reflns_Laue_measured_fraction_max 0.997
_diffrn_reflns_limit_h_max 12
_diffrn_reflns_limit_h_min -16
_diffrn_reflns_limit_k_max 31
_diffrn_reflns_limit_k_min -29
_diffrn_reflns_limit_l_max 19
_diffrn_reflns_limit_l_min -19
_diffrn_reflns_number 39464
_diffrn_reflns_point_group_measured_fraction_full 0.997
_diffrn_reflns_point_group_measured_fraction_max 0.997
_diffrn_reflns_theta_full 66.998
_diffrn_reflns_theta_max 66.998
_diffrn_reflns_theta_min 3.225
_exptl_absorpt_coefficient_mu 7.230
_exptl_absorpt_correction_T_max 1.00000
_exptl_absorpt_correction_T_min 0.89612
_exptl_absorpt_correction_type multi-scan
_exptl_absorpt_process_details
;
CrysAlisPro 1.171.42.79a (Rigaku Oxford Diffraction, 2022)
Empirical absorption correction using spherical harmonics,
implemented in SCALE3 ABSPACK scaling algorithm.
;
_exptl_crystal_colour 'clear orange'
_exptl_crystal_colour_lustre clear
_exptl_crystal_colour_primary orange
_exptl_crystal_density_diffrn 1.600
_exptl_crystal_description block
_exptl_crystal_F_000 2808
_exptl_crystal_size_max 0.029
_exptl_crystal_size_mid 0.026
_exptl_crystal_size_min 0.016
_refine_diff_density_max 2.294
_refine_diff_density_min -2.248
_refine_diff_density_rms 0.124
_refine_ls_extinction_method none
_refine_ls_goodness_of_fit_ref 1.053
_refine_ls_hydrogen_treatment constr
_refine_ls_matrix_type full
_refine_ls_number_parameters 780
_refine_ls_number_reflns 10285
_refine_ls_number_restraints 55
_refine_ls_restrained_S_all 1.060
_refine_ls_R_factor_all 0.0762
_refine_ls_R_factor_gt 0.0549
_refine_ls_shift/su_max 0.001
_refine_ls_shift/su_mean 0.000
_refine_ls_structure_factor_coef Fsqd
_refine_ls_weighting_details 'w=1/[\s^2^(Fo^2^)+(0.0733P)^2^+6.2323P] where P=(Fo^2^+2Fc^2^)/3'
_refine_ls_weighting_scheme calc
_refine_ls_wR_factor_gt 0.1371
_refine_ls_wR_factor_ref 0.1477
_reflns_Friedel_coverage 0.000
_reflns_number_gt 7794
_reflns_number_total 10285
_reflns_threshold_expression 'I > 2\s(I)'
_cod_data_source_file d4ra02173h2.cif
_cod_data_source_block ima_3bf_orange_auto
_cod_database_code 7248427
_shelx_shelxl_version_number 2018/3
_shelx_space_group_comment
;
The symmetry employed for this shelxl refinement is uniquely defined
by the following loop, which should always be used as a source of
symmetry information in preference to the above space-group names.
They are only intended as comments.
;
_shelx_estimated_absorpt_t_max 0.893
_shelx_estimated_absorpt_t_min 0.818
_olex2_refinement_description
;
1. Fixed Uiso
 At 1.2 times of:
  All C(H) groups, All C(H,H) groups, All N(H) groups
 At 1.5 times of:
  All C(H,H,H) groups
2. Restrained distances
 C79-Cl80
 1.75 with sigma of 0.005
 C79-Cl79
 1.75 with sigma of 0.005
 C80-Cl79
 1.75 with sigma of 0.005
 C80-Cl80
 1.75 with sigma of 0.005
 Cl80-Cl79
 3 with sigma of 0.04
3. Uiso/Uaniso restraints and constraints
H80A \\sim H80B \\sim C80 \\sim C79 \\sim H79A \\sim H79B \\sim Cl79 \\sim
Cl80: within 2A with sigma of 0.04 and sigma for terminal atoms of 0.08 within
2A
4. Others
 Sof(C80)=Sof(H80A)=Sof(H80B)=1-FVAR(1)
 Sof(C79)=Sof(H79A)=Sof(H79B)=FVAR(1)
5.a Secondary CH2 refined with riding coordinates:
 C80(H80A,H80B), C79(H79A,H79B)
5.b Aromatic/amide H refined with riding coordinates:
 C75(H75), N12(H12), C14(H14), C15(H15), C16(H16), C17(H17), C18(H18),
 C22(H22), C23(H23), C24(H24), C27(H27), C28(H28), C29(H29), C35(H35), C36(H36),
  C37(H37), C38(H38), C39(H39), N51(H51), C53(H53), C54(H54), C55(H55),
 C56(H56), C57(H57), C62(H62), C61(H61), C60(H60), C66(H66), C67(H67), C68(H68),
  C74(H74), C76(H76), C77(H77), C78(H78)
5.c Idealised Me refined as rotating group:
 C8(H8A,H8B,H8C), C9(H9A,H9B,H9C), C47(H47A,H47B,H47C), C48(H48A,H48B,H48C)
;
_olex2_submission_special_instructions 'No special instructions were received'
_oxdiff_exptl_absorpt_empirical_details
;
Empirical correction (ABSPACK) includes:
- Absorption correction using spherical harmonics
- Frame scaling
;

loop_
_space_group_symop_operation_xyz
'x, y, z'
'-x, y+1/2, -z+1/2'
'-x, -y, -z'
'x, -y-1/2, z-1/2'

loop_
_atom_site_label
_atom_site_type_symbol
_atom_site_fract_x
_atom_site_fract_y
_atom_site_fract_z
_atom_site_U_iso_or_equiv
_atom_site_adp_type
_atom_site_occupancy
_atom_site_site_symmetry_order
_atom_site_calc_flag
_atom_site_refinement_flags_posn
_atom_site_refinement_flags_adp
_atom_site_refinement_flags_occupancy
_atom_site_disorder_assembly
_atom_site_disorder_group
Pd1 Pd 0.07180(3) 0.25131(2) 0.59505(2) 0.02918(12) Uani 1 1 d . . . . .
Cl1 Cl -0.07713(10) 0.23981(5) 0.63780(10) 0.0409(3) Uani 1 1 d . . . . .
N1 N 0.0387(4) 0.41891(17) 0.5708(3) 0.0373(11) Uani 1 1 d . . . . .
C33 C 0.1058(4) 0.1798(2) 0.5991(4) 0.0343(12) Uani 1 1 d . . . . .
Pd2 Pd 0.25671(3) 0.20245(2) 0.28213(2) 0.02946(13) Uani 1 1 d . . . . .
Cl2 Cl 0.24327(11) 0.11634(5) 0.25505(9) 0.0412(3) Uani 1 1 d . . . . .
C2 C 0.0236(4) 0.3696(2) 0.5806(4) 0.0387(13) Uani 1 1 d . . . . .
N3 N 0.0846(3) 0.33171(17) 0.5735(3) 0.0352(10) Uani 1 1 d . . . . .
C75 C 0.6413(7) 0.4287(3) 0.2861(7) 0.080(3) Uani 1 1 d . . . . .
H75 H 0.655558 0.459333 0.260215 0.096 Uiso 1 1 calc R U . . .
C4 C 0.1747(4) 0.3440(2) 0.5546(3) 0.0316(11) Uani 1 1 d . . . . .
C5 C 0.1985(4) 0.3948(2) 0.5472(4) 0.0344(12) Uani 1 1 d . . . . .
C6 C 0.1253(4) 0.4316(2) 0.5529(4) 0.0371(12) Uani 1 1 d . . . . .
O7 O -0.0608(3) 0.35468(16) 0.6005(4) 0.0583(13) Uani 1 1 d . . . . .
C8 C -0.1321(6) 0.3933(3) 0.6088(8) 0.093(4) Uani 1 1 d . . . . .
H8A H -0.161517 0.407528 0.553853 0.140 Uiso 1 1 calc R U . . .
H8B H -0.098522 0.420320 0.645450 0.140 Uiso 1 1 calc R U . . .
H8C H -0.185094 0.378282 0.632706 0.140 Uiso 1 1 calc R U . . .
C9 C 0.1439(5) 0.4871(2) 0.5413(5) 0.0475(15) Uani 1 1 d . . . . .
H9A H 0.080690 0.505822 0.534176 0.071 Uiso 1 1 calc R U . . .
H9B H 0.171870 0.491698 0.491852 0.071 Uiso 1 1 calc R U . . .
H9C H 0.191289 0.500069 0.590417 0.071 Uiso 1 1 calc R U . . .
C10 C 0.2992(4) 0.41454(19) 0.5389(4) 0.0338(12) Uani 1 1 d . . . . .
O11 O 0.3175(3) 0.42723(17) 0.4731(3) 0.0493(11) Uani 1 1 d . . . . .
N12 N 0.3632(3) 0.41809(17) 0.6144(3) 0.0348(10) Uani 1 1 d . . . . .
H12 H 0.339309 0.408418 0.657402 0.042 Uiso 1 1 calc R U . . .
C13 C 0.4631(4) 0.4353(2) 0.6325(4) 0.0369(12) Uani 1 1 d . . . . .
C14 C 0.5171(5) 0.4480(2) 0.5741(4) 0.0445(14) Uani 1 1 d . . . . .
H14 H 0.487121 0.445554 0.516430 0.053 Uiso 1 1 calc R U . . .
C15 C 0.6158(5) 0.4644(2) 0.5997(5) 0.0530(17) Uani 1 1 d . . . . .
H15 H 0.652478 0.473563 0.559125 0.064 Uiso 1 1 calc R U . . .
C16 C 0.6604(5) 0.4675(2) 0.6817(5) 0.0565(18) Uani 1 1 d . . . . .
H16 H 0.728198 0.478059 0.698354 0.068 Uiso 1 1 calc R U . . .
C17 C 0.6072(5) 0.4554(3) 0.7402(5) 0.062(2) Uani 1 1 d . . . . .
H17 H 0.638218 0.458009 0.797659 0.075 Uiso 1 1 calc R U . . .
C18 C 0.5081(5) 0.4394(3) 0.7170(4) 0.0526(16) Uani 1 1 d . . . . .
H18 H 0.471462 0.431331 0.758123 0.063 Uiso 1 1 calc R U . . .
C19 C 0.2394(4) 0.3000(2) 0.5447(4) 0.0335(12) Uani 1 1 d . . . . .
N20 N 0.2024(3) 0.25426(15) 0.5610(3) 0.0283(9) Uani 1 1 d . . . . .
C21 C 0.2523(4) 0.2097(2) 0.5592(3) 0.0311(11) Uani 1 1 d . . . . .
C22 C 0.3461(4) 0.2112(2) 0.5396(4) 0.0367(13) Uani 1 1 d . . . . .
H22 H 0.383810 0.180811 0.539649 0.044 Uiso 1 1 calc R U . . .
C23 C 0.3839(4) 0.2575(2) 0.5199(4) 0.0406(13) Uani 1 1 d . . . . .
H23 H 0.447476 0.258660 0.505725 0.049 Uiso 1 1 calc R U . . .
C24 C 0.3297(4) 0.3023(2) 0.5206(4) 0.0384(13) Uani 1 1 d . . . . .
H24 H 0.354346 0.333723 0.504821 0.046 Uiso 1 1 calc R U . . .
O25 O 0.0549(3) 0.13838(14) 0.6163(3) 0.0361(9) Uani 1 1 d . . . . .
C26 C 0.1129(4) 0.0965(2) 0.6074(4) 0.0368(12) Uani 1 1 d . . . . .
C27 C 0.0857(5) 0.0475(2) 0.6210(4) 0.0466(15) Uani 1 1 d . . . . .
H27 H 0.024924 0.040171 0.637471 0.056 Uiso 1 1 calc R U . . .
C28 C 0.1509(5) 0.0095(2) 0.6095(5) 0.0494(16) Uani 1 1 d . . . . .
H28 H 0.135935 -0.025091 0.618597 0.059 Uiso 1 1 calc R U . . .
C29 C 0.2378(5) 0.0219(2) 0.5849(4) 0.0432(14) Uani 1 1 d . . . . .
H29 H 0.281562 -0.004928 0.577878 0.052 Uiso 1 1 calc R U . . .
C30 C 0.2654(4) 0.0713(2) 0.5698(4) 0.0352(12) Uani 1 1 d . . . . .
C31 C 0.2000(4) 0.1113(2) 0.5823(3) 0.0322(11) Uani 1 1 d . . . . .
C32 C 0.1941(4) 0.1663(2) 0.5780(3) 0.0317(11) Uani 1 1 d . . . . .
C34 C 0.3571(4) 0.0780(2) 0.5385(4) 0.0399(13) Uani 1 1 d . . . . .
C35 C 0.4471(5) 0.0569(3) 0.5828(5) 0.0556(17) Uani 1 1 d . . . . .
H35 H 0.450430 0.042620 0.636357 0.067 Uiso 1 1 calc R U . . .
C36 C 0.5318(5) 0.0568(3) 0.5488(6) 0.066(2) Uani 1 1 d . . . . .
H36 H 0.591415 0.040731 0.577702 0.079 Uiso 1 1 calc R U . . .
C37 C 0.5289(5) 0.0804(3) 0.4720(5) 0.0547(17) Uani 1 1 d . . . . .
H37 H 0.587217 0.081830 0.449571 0.066 Uiso 1 1 calc R U . . .
C38 C 0.4410(5) 0.1015(3) 0.4297(5) 0.0526(16) Uani 1 1 d . . . . .
H38 H 0.438215 0.117610 0.377513 0.063 Uiso 1 1 calc R U . . .
C39 C 0.3553(5) 0.0996(2) 0.4627(4) 0.0427(14) Uani 1 1 d . . . . .
H39 H 0.294470 0.113545 0.431695 0.051 Uiso 1 1 calc R U . . .
N40 N -0.0204(4) 0.20998(18) 0.3792(3) 0.0395(11) Uani 1 1 d . . . . .
C41 C 0.0629(4) 0.1940(2) 0.3580(4) 0.0357(12) Uani 1 1 d . . . . .
N42 N 0.1306(3) 0.22306(18) 0.3339(3) 0.0326(10) Uani 1 1 d . . . . .
C43 C 0.1150(4) 0.2746(2) 0.3320(3) 0.0293(11) Uani 1 1 d . . . . .
C44 C 0.0273(4) 0.2939(2) 0.3493(4) 0.0342(12) Uani 1 1 d . . . . .
C45 C -0.0387(4) 0.2588(2) 0.3748(4) 0.0352(12) Uani 1 1 d . . . . .
O46 O 0.0851(3) 0.14497(15) 0.3607(3) 0.0478(11) Uani 1 1 d . . . . .
C47 C 0.0135(5) 0.1105(3) 0.3838(5) 0.0543(17) Uani 1 1 d . . . . .
H47A H -0.048680 0.111056 0.340972 0.082 Uiso 1 1 calc R U . . .
H47B H -0.000415 0.121094 0.437295 0.082 Uiso 1 1 calc R U . . .
H47C H 0.041023 0.075921 0.388945 0.082 Uiso 1 1 calc R U . . .
C48 C -0.1345(4) 0.2768(3) 0.3982(5) 0.0503(16) Uani 1 1 d . . . . .
H48A H -0.192161 0.266757 0.354613 0.075 Uiso 1 1 calc R U . . .
H48B H -0.133066 0.313880 0.403974 0.075 Uiso 1 1 calc R U . . .
H48C H -0.139912 0.261185 0.451165 0.075 Uiso 1 1 calc R U . . .
C49 C -0.0054(4) 0.3486(2) 0.3397(4) 0.0342(12) Uani 1 1 d . . . . .
O50 O 0.0075(3) 0.37876(16) 0.3980(3) 0.0480(10) Uani 1 1 d . . . . .
N51 N -0.0520(3) 0.35979(17) 0.2604(3) 0.0342(10) Uani 1 1 d . . . . .
H51 H -0.055797 0.334797 0.224267 0.041 Uiso 1 1 calc R U . . .
C52 C -0.0952(4) 0.4063(2) 0.2282(4) 0.0365(12) Uani 1 1 d . . . . .
C53 C -0.0812(5) 0.4520(2) 0.2718(4) 0.0464(15) Uani 1 1 d . . . . .
H53 H -0.041915 0.452976 0.327039 0.056 Uiso 1 1 calc R U . . .
C54 C -0.1249(5) 0.4958(2) 0.2342(5) 0.0526(17) Uani 1 1 d . . . . .
H54 H -0.115932 0.527042 0.264089 0.063 Uiso 1 1 calc R U . . .
C55 C -0.1809(5) 0.4949(3) 0.1545(5) 0.0541(18) Uani 1 1 d . . . . .
H55 H -0.211299 0.525204 0.129577 0.065 Uiso 1 1 calc R U . . .
C56 C -0.1933(5) 0.4503(3) 0.1105(5) 0.0490(16) Uani 1 1 d . . . . .
H56 H -0.230654 0.449962 0.054560 0.059 Uiso 1 1 calc R U . . .
C57 C -0.1514(4) 0.4055(2) 0.1474(4) 0.0397(13) Uani 1 1 d . . . . .
H57 H -0.161235 0.374455 0.117219 0.048 Uiso 1 1 calc R U . . .
C59 C 0.1972(4) 0.3052(2) 0.3124(3) 0.0310(11) Uani 1 1 d . . . . .
N58 N 0.2729(3) 0.27752(17) 0.2943(3) 0.0294(9) Uani 1 1 d . . . . .
C63 C 0.3566(4) 0.2977(2) 0.2768(3) 0.0325(11) Uani 1 1 d . . . . .
C62 C 0.3656(4) 0.3512(2) 0.2767(4) 0.0348(12) Uani 1 1 d . . . . .
H62 H 0.422618 0.366930 0.263403 0.042 Uiso 1 1 calc R U . . .
C61 C 0.2906(4) 0.3802(2) 0.2963(4) 0.0400(13) Uani 1 1 d . . . . .
H61 H 0.296097 0.416195 0.296619 0.048 Uiso 1 1 calc R U . . .
C60 C 0.2065(4) 0.3577(2) 0.3156(4) 0.0357(12) Uani 1 1 d . . . . .
H60 H 0.156070 0.378092 0.330790 0.043 Uiso 1 1 calc R U . . .
O64 O 0.4423(3) 0.17824(14) 0.2163(3) 0.0382(9) Uani 1 1 d . . . . .
C65 C 0.5243(4) 0.2057(2) 0.2056(4) 0.0362(12) Uani 1 1 d . . . . .
C66 C 0.6010(5) 0.1864(2) 0.1728(4) 0.0463(15) Uani 1 1 d . . . . .
H66 H 0.601708 0.152030 0.154826 0.056 Uiso 1 1 calc R U . . .
C67 C 0.6775(5) 0.2205(3) 0.1676(5) 0.0505(16) Uani 1 1 d . . . . .
H67 H 0.730727 0.209783 0.143165 0.061 Uiso 1 1 calc R U . . .
C68 C 0.6773(5) 0.2698(3) 0.1975(5) 0.0521(17) Uani 1 1 d . . . . .
H68 H 0.730997 0.291805 0.193310 0.062 Uiso 1 1 calc R U . . .
C69 C 0.6012(4) 0.2883(2) 0.2335(4) 0.0414(14) Uani 1 1 d . . . . .
C70 C 0.5184(4) 0.2565(2) 0.2319(4) 0.0352(12) Uani 1 1 d . . . . .
C71 C 0.4233(4) 0.2590(2) 0.2563(4) 0.0341(12) Uani 1 1 d . . . . .
C72 C 0.3823(4) 0.2106(2) 0.2461(3) 0.0322(11) Uani 1 1 d . . . . .
C73 C 0.6113(4) 0.3380(2) 0.2781(5) 0.0490(16) Uani 1 1 d . . . . .
C74 C 0.6339(6) 0.3824(3) 0.2412(6) 0.064(2) Uani 1 1 d . . . . .
H74 H 0.644438 0.381884 0.186012 0.076 Uiso 1 1 calc R U . . .
C76 C 0.6286(6) 0.4301(3) 0.3644(7) 0.076(3) Uani 1 1 d . . . . .
H76 H 0.631623 0.461655 0.392910 0.092 Uiso 1 1 calc R U . . .
C77 C 0.6109(6) 0.3852(3) 0.4042(6) 0.067(2) Uani 1 1 d . . . . .
H77 H 0.605205 0.385722 0.460693 0.080 Uiso 1 1 calc R U . . .
C78 C 0.6019(5) 0.3402(3) 0.3604(5) 0.0568(18) Uani 1 1 d . . . . .
H78 H 0.588829 0.309740 0.387312 0.068 Uiso 1 1 calc R U . . .
C80 C 0.6583(14) 0.1734(8) 0.3729(5) 0.157(9) Uani 0.47(2) 1 d D U P A 2
H80A H 0.676969 0.196598 0.331351 0.188 Uiso 0.47(2) 1 calc R U P A 2
H80B H 0.601147 0.152236 0.344571 0.188 Uiso 0.47(2) 1 calc R U P A 2
C79 C 0.7287(12) 0.1713(7) 0.4974(6) 0.141(8) Uani 0.53(2) 1 d D U P A 1
H79A H 0.712221 0.148792 0.540832 0.170 Uiso 0.53(2) 1 calc R U P A 1
H79B H 0.785695 0.193228 0.523482 0.170 Uiso 0.53(2) 1 calc R U P A 1
Cl79 Cl 0.75980(19) 0.13482(11) 0.4176(2) 0.1074(10) Uani 1 1 d D U . . .
Cl80 Cl 0.6258(5) 0.20828(14) 0.4530(5) 0.235(4) Uani 1 1 d D U . . .

loop_
_atom_site_aniso_label
_atom_site_aniso_U_11
_atom_site_aniso_U_22
_atom_site_aniso_U_33
_atom_site_aniso_U_23
_atom_site_aniso_U_13
_atom_site_aniso_U_12
Pd1 0.0261(2) 0.0249(2) 0.0371(2) 0.00472(15) 0.00826(15) 0.00248(14)
Cl1 0.0335(7) 0.0343(7) 0.0589(9) 0.0114(6) 0.0187(6) 0.0056(5)
N1 0.040(3) 0.029(2) 0.043(3) 0.002(2) 0.009(2) 0.0018(19)
C33 0.027(3) 0.031(3) 0.045(3) 0.003(2) 0.009(2) 0.002(2)
Pd2 0.0292(2) 0.0263(2) 0.0339(2) 0.00116(15) 0.00920(15) 0.00057(14)
Cl2 0.0482(8) 0.0332(7) 0.0462(8) -0.0012(6) 0.0188(6) -0.0031(6)
C2 0.040(3) 0.030(3) 0.049(4) 0.003(2) 0.015(3) 0.002(2)
N3 0.033(2) 0.025(2) 0.050(3) 0.0028(19) 0.013(2) -0.0011(18)
C75 0.070(5) 0.053(5) 0.120(9) -0.001(5) 0.023(5) -0.020(4)
C4 0.032(3) 0.031(3) 0.030(3) 0.001(2) 0.004(2) -0.006(2)
C5 0.038(3) 0.026(3) 0.038(3) 0.002(2) 0.005(2) -0.001(2)
C6 0.042(3) 0.029(3) 0.040(3) 0.002(2) 0.007(2) 0.001(2)
O7 0.043(2) 0.030(2) 0.111(4) 0.016(2) 0.036(3) 0.0073(18)
C8 0.067(5) 0.038(4) 0.197(12) 0.024(5) 0.079(7) 0.019(4)
C9 0.051(4) 0.024(3) 0.070(5) 0.002(3) 0.020(3) 0.001(2)
C10 0.040(3) 0.024(3) 0.039(3) 0.001(2) 0.013(2) -0.006(2)
O11 0.055(3) 0.046(2) 0.048(3) 0.005(2) 0.012(2) -0.015(2)
N12 0.035(2) 0.032(2) 0.040(3) 0.0003(19) 0.013(2) -0.0064(19)
C13 0.042(3) 0.026(3) 0.045(3) 0.000(2) 0.013(3) -0.001(2)
C14 0.043(3) 0.037(3) 0.054(4) 0.009(3) 0.012(3) 0.000(3)
C15 0.045(4) 0.041(3) 0.077(5) 0.015(3) 0.022(3) -0.003(3)
C16 0.042(3) 0.041(4) 0.084(6) -0.001(3) 0.009(4) -0.007(3)
C17 0.051(4) 0.071(5) 0.061(5) -0.024(4) 0.005(3) -0.019(3)
C18 0.056(4) 0.056(4) 0.046(4) -0.010(3) 0.011(3) -0.014(3)
C19 0.031(3) 0.032(3) 0.037(3) 0.000(2) 0.005(2) -0.003(2)
N20 0.027(2) 0.027(2) 0.031(2) 0.0031(17) 0.0063(18) -0.0008(17)
C21 0.029(3) 0.033(3) 0.029(3) -0.004(2) 0.003(2) -0.001(2)
C22 0.032(3) 0.032(3) 0.048(3) -0.008(2) 0.011(2) 0.003(2)
C23 0.034(3) 0.039(3) 0.051(4) -0.010(3) 0.016(3) -0.004(2)
C24 0.037(3) 0.030(3) 0.049(4) -0.001(2) 0.013(3) -0.006(2)
O25 0.037(2) 0.0261(19) 0.048(2) 0.0067(16) 0.0155(17) 0.0023(15)
C26 0.037(3) 0.032(3) 0.042(3) 0.006(2) 0.009(2) 0.006(2)
C27 0.048(4) 0.035(3) 0.061(4) 0.005(3) 0.021(3) -0.003(3)
C28 0.058(4) 0.024(3) 0.072(5) 0.003(3) 0.027(3) 0.002(3)
C29 0.053(4) 0.029(3) 0.048(4) -0.001(3) 0.012(3) 0.008(3)
C30 0.035(3) 0.037(3) 0.034(3) 0.001(2) 0.006(2) 0.004(2)
C31 0.035(3) 0.028(3) 0.033(3) 0.002(2) 0.006(2) 0.002(2)
C32 0.028(3) 0.030(3) 0.036(3) 0.000(2) 0.005(2) -0.001(2)
C34 0.036(3) 0.034(3) 0.049(4) -0.006(3) 0.010(3) -0.004(2)
C35 0.047(4) 0.053(4) 0.068(5) 0.013(3) 0.016(3) 0.004(3)
C36 0.034(3) 0.067(5) 0.094(6) 0.007(4) 0.012(4) 0.009(3)
C37 0.037(3) 0.058(4) 0.071(5) 0.002(4) 0.016(3) 0.001(3)
C38 0.052(4) 0.050(4) 0.061(4) -0.008(3) 0.023(3) -0.005(3)
C39 0.040(3) 0.039(3) 0.050(4) -0.006(3) 0.011(3) 0.000(2)
N40 0.034(2) 0.038(3) 0.050(3) 0.008(2) 0.017(2) 0.005(2)
C41 0.038(3) 0.033(3) 0.038(3) 0.005(2) 0.014(2) 0.002(2)
N42 0.028(2) 0.038(3) 0.032(2) 0.0068(19) 0.0079(18) 0.0048(18)
C43 0.029(3) 0.031(3) 0.027(3) 0.002(2) 0.006(2) 0.001(2)
C44 0.033(3) 0.036(3) 0.034(3) 0.003(2) 0.008(2) 0.003(2)
C45 0.028(3) 0.041(3) 0.036(3) 0.006(2) 0.006(2) 0.006(2)
O46 0.046(2) 0.034(2) 0.071(3) 0.010(2) 0.028(2) 0.0025(18)
C47 0.050(4) 0.043(4) 0.075(5) 0.012(3) 0.025(3) -0.004(3)
C48 0.034(3) 0.055(4) 0.066(5) 0.011(3) 0.019(3) 0.012(3)
C49 0.028(3) 0.036(3) 0.039(3) 0.001(2) 0.009(2) 0.003(2)
O50 0.056(3) 0.046(2) 0.039(2) -0.0089(19) 0.0037(19) 0.014(2)
N51 0.037(2) 0.032(2) 0.035(3) -0.0029(19) 0.010(2) 0.0072(19)
C52 0.031(3) 0.033(3) 0.048(4) -0.001(2) 0.015(2) 0.003(2)
C53 0.049(4) 0.041(3) 0.051(4) 0.001(3) 0.015(3) 0.010(3)
C54 0.064(4) 0.035(3) 0.062(5) 0.005(3) 0.021(4) 0.018(3)
C55 0.049(4) 0.043(4) 0.074(5) 0.018(3) 0.022(4) 0.020(3)
C56 0.034(3) 0.050(4) 0.060(4) 0.016(3) 0.005(3) 0.007(3)
C57 0.033(3) 0.042(3) 0.044(3) 0.004(3) 0.009(2) 0.002(2)
C59 0.033(3) 0.029(3) 0.030(3) -0.002(2) 0.005(2) 0.005(2)
N58 0.026(2) 0.035(2) 0.029(2) 0.0004(18) 0.0084(18) -0.0032(18)
C63 0.031(3) 0.032(3) 0.033(3) 0.000(2) 0.004(2) 0.001(2)
C62 0.037(3) 0.031(3) 0.038(3) 0.003(2) 0.011(2) -0.005(2)
C61 0.041(3) 0.029(3) 0.050(4) 0.004(2) 0.011(3) -0.002(2)
C60 0.035(3) 0.031(3) 0.042(3) -0.001(2) 0.009(2) 0.004(2)
O64 0.035(2) 0.033(2) 0.050(2) -0.0038(17) 0.0156(18) -0.0032(16)
C65 0.031(3) 0.039(3) 0.039(3) -0.004(2) 0.008(2) -0.003(2)
C66 0.043(3) 0.042(3) 0.059(4) 0.000(3) 0.021(3) 0.005(3)
C67 0.036(3) 0.054(4) 0.065(4) -0.008(3) 0.020(3) 0.001(3)
C68 0.040(3) 0.055(4) 0.068(5) -0.004(3) 0.026(3) -0.009(3)
C69 0.032(3) 0.042(3) 0.052(4) 0.000(3) 0.012(3) 0.000(2)
C70 0.028(3) 0.034(3) 0.044(3) -0.004(2) 0.008(2) -0.002(2)
C71 0.035(3) 0.033(3) 0.034(3) 0.001(2) 0.007(2) -0.001(2)
C72 0.029(3) 0.033(3) 0.036(3) 0.003(2) 0.011(2) 0.003(2)
C73 0.025(3) 0.048(4) 0.074(5) 0.000(3) 0.011(3) -0.004(2)
C74 0.058(4) 0.047(4) 0.093(6) -0.002(4) 0.033(4) -0.008(3)
C76 0.061(5) 0.058(5) 0.111(8) -0.027(5) 0.023(5) -0.014(4)
C77 0.055(4) 0.068(5) 0.075(6) -0.024(4) 0.007(4) -0.005(4)
C78 0.044(4) 0.055(4) 0.069(5) -0.006(3) 0.007(3) -0.005(3)
C80 0.135(15) 0.115(16) 0.244(19) 0.031(15) 0.092(15) -0.011(13)
C79 0.191(16) 0.101(13) 0.161(16) -0.030(12) 0.103(13) -0.048(13)
Cl79 0.0749(15) 0.0950(18) 0.166(3) 0.0269(17) 0.0555(17) 0.0046(13)
Cl80 0.265(6) 0.086(2) 0.439(10) -0.052(4) 0.262(7) -0.040(3)

loop_
_atom_type_symbol
_atom_type_description
_atom_type_scat_dispersion_real
_atom_type_scat_dispersion_imag
_atom_type_scat_source
C C 0.0181 0.0091 'International Tables Vol C Tables 4.2.6.8 and 6.1.1.4'
H H 0.0000 0.0000 'International Tables Vol C Tables 4.2.6.8 and 6.1.1.4'
Cl Cl 0.3639 0.7018 'International Tables Vol C Tables 4.2.6.8 and 6.1.1.4'
N N 0.0311 0.0180 'International Tables Vol C Tables 4.2.6.8 and 6.1.1.4'
O O 0.0492 0.0322 'International Tables Vol C Tables 4.2.6.8 and 6.1.1.4'
Pd Pd 0.1215 3.9337 'International Tables Vol C Tables 4.2.6.8 and 6.1.1.4'

loop_
_geom_angle_atom_site_label_1
_geom_angle_atom_site_label_2
_geom_angle_atom_site_label_3
_geom_angle
_geom_angle_site_symmetry_1
_geom_angle_site_symmetry_3
_geom_angle_publ_flag
C33 Pd1 Cl1 94.82(16) . . ?
C33 Pd1 N3 158.5(2) . . ?
C33 Pd1 N20 79.81(19) . . ?
N3 Pd1 Cl1 106.65(12) . . ?
N20 Pd1 Cl1 174.56(12) . . ?
N20 Pd1 N3 78.74(16) . . ?
C6 N1 C2 116.4(5) . . ?
O25 C33 Pd1 131.1(4) . . ?
O25 C33 C32 111.4(5) . . ?
C32 C33 Pd1 117.5(4) . . ?
N42 Pd2 Cl2 106.62(13) . . ?
N58 Pd2 Cl2 174.02(12) . . ?
N58 Pd2 N42 78.01(17) . . ?
C72 Pd2 Cl2 95.00(16) . . ?
C72 Pd2 N42 158.3(2) . . ?
C72 Pd2 N58 80.56(19) . . ?
N1 C2 O7 119.1(5) . . ?
N3 C2 N1 127.3(5) . . ?
N3 C2 O7 113.6(5) . . ?
C2 N3 Pd1 130.4(4) . . ?
C2 N3 C4 117.4(5) . . ?
C4 N3 Pd1 112.1(3) . . ?
C74 C75 H75 119.5 . . ?
C76 C75 H75 119.5 . . ?
C76 C75 C74 121.1(8) . . ?
N3 C4 C5 119.0(5) . . ?
N3 C4 C19 115.4(5) . . ?
C5 C4 C19 125.6(5) . . ?
C4 C5 C6 118.0(5) . . ?
C4 C5 C10 125.2(5) . . ?
C6 C5 C10 116.7(5) . . ?
N1 C6 C5 121.7(5) . . ?
N1 C6 C9 117.3(5) . . ?
C5 C6 C9 121.0(5) . . ?
C2 O7 C8 117.5(5) . . ?
O7 C8 H8A 109.5 . . ?
O7 C8 H8B 109.5 . . ?
O7 C8 H8C 109.5 . . ?
H8A C8 H8B 109.5 . . ?
H8A C8 H8C 109.5 . . ?
H8B C8 H8C 109.5 . . ?
C6 C9 H9A 109.5 . . ?
C6 C9 H9B 109.5 . . ?
C6 C9 H9C 109.5 . . ?
H9A C9 H9B 109.5 . . ?
H9A C9 H9C 109.5 . . ?
H9B C9 H9C 109.5 . . ?
O11 C10 C5 123.2(5) . . ?
O11 C10 N12 125.5(5) . . ?
N12 C10 C5 111.3(5) . . ?
C10 N12 H12 115.9 . . ?
C10 N12 C13 128.3(5) . . ?
C13 N12 H12 115.9 . . ?
C14 C13 N12 125.0(6) . . ?
C14 C13 C18 119.3(6) . . ?
C18 C13 N12 115.6(5) . . ?
C13 C14 H14 120.1 . . ?
C13 C14 C15 119.8(7) . . ?
C15 C14 H14 120.1 . . ?
C14 C15 H15 119.5 . . ?
C16 C15 C14 121.0(6) . . ?
C16 C15 H15 119.5 . . ?
C15 C16 H16 120.2 . . ?
C15 C16 C17 119.6(6) . . ?
C17 C16 H16 120.2 . . ?
C16 C17 H17 119.5 . . ?
C16 C17 C18 121.0(7) . . ?
C18 C17 H17 119.5 . . ?
C13 C18 H18 120.4 . . ?
C17 C18 C13 119.2(7) . . ?
C17 C18 H18 120.4 . . ?
N20 C19 C4 114.2(5) . . ?
N20 C19 C24 119.6(5) . . ?
C24 C19 C4 126.2(5) . . ?
C19 N20 Pd1 119.3(3) . . ?
C19 N20 C21 123.3(5) . . ?
C21 N20 Pd1 117.4(3) . . ?
N20 C21 C22 118.4(5) . . ?
N20 C21 C32 111.6(5) . . ?
C22 C21 C32 130.0(5) . . ?
C21 C22 H22 120.4 . . ?
C23 C22 C21 119.2(5) . . ?
C23 C22 H22 120.4 . . ?
C22 C23 H23 119.6 . . ?
C22 C23 C24 120.8(5) . . ?
C24 C23 H23 119.6 . . ?
C19 C24 C23 118.5(5) . . ?
C19 C24 H24 120.7 . . ?
C23 C24 H24 120.7 . . ?
C33 O25 C26 106.5(4) . . ?
O25 C26 C31 110.8(5) . . ?
C27 C26 O25 123.2(5) . . ?
C27 C26 C31 126.0(5) . . ?
C26 C27 H27 121.6 . . ?
C26 C27 C28 116.8(6) . . ?
C28 C27 H27 121.6 . . ?
C27 C28 H28 120.2 . . ?
C29 C28 C27 119.5(6) . . ?
C29 C28 H28 120.2 . . ?
C28 C29 H29 117.9 . . ?
C28 C29 C30 124.2(5) . . ?
C30 C29 H29 117.9 . . ?
C29 C30 C31 117.3(5) . . ?
C29 C30 C34 117.5(5) . . ?
C31 C30 C34 125.1(5) . . ?
C26 C31 C30 116.1(5) . . ?
C26 C31 C32 104.5(4) . . ?
C30 C31 C32 139.4(5) . . ?
C33 C32 C21 113.6(5) . . ?
C33 C32 C31 106.8(5) . . ?
C31 C32 C21 139.6(5) . . ?
C35 C34 C30 119.5(6) . . ?
C39 C34 C30 121.6(5) . . ?
C39 C34 C35 118.5(6) . . ?
C34 C35 H35 119.8 . . ?
C36 C35 C34 120.4(7) . . ?
C36 C35 H35 119.8 . . ?
C35 C36 H36 120.0 . . ?
C35 C36 C37 120.0(7) . . ?
C37 C36 H36 120.0 . . ?
C36 C37 H37 120.5 . . ?
C38 C37 C36 119.1(6) . . ?
C38 C37 H37 120.5 . . ?
C37 C38 H38 119.7 . . ?
C37 C38 C39 120.5(7) . . ?
C39 C38 H38 119.7 . . ?
C34 C39 C38 121.4(6) . . ?
C34 C39 H39 119.3 . . ?
C38 C39 H39 119.3 . . ?
C45 N40 C41 117.4(5) . . ?
N42 C41 N40 126.3(5) . . ?
O46 C41 N40 120.0(5) . . ?
O46 C41 N42 113.7(5) . . ?
C41 N42 Pd2 130.3(4) . . ?
C41 N42 C43 117.4(4) . . ?
C43 N42 Pd2 111.9(3) . . ?
N42 C43 C44 119.6(5) . . ?
N42 C43 C59 114.9(4) . . ?
C44 C43 C59 125.6(5) . . ?
C43 C44 C45 117.3(5) . . ?
C43 C44 C49 125.3(5) . . ?
C45 C44 C49 117.3(5) . . ?
N40 C45 C44 121.9(5) . . ?
N40 C45 C48 117.2(5) . . ?
C44 C45 C48 121.0(5) . . ?
C41 O46 C47 117.2(5) . . ?
O46 C47 H47A 109.5 . . ?
O46 C47 H47B 109.5 . . ?
O46 C47 H47C 109.5 . . ?
H47A C47 H47B 109.5 . . ?
H47A C47 H47C 109.5 . . ?
H47B C47 H47C 109.5 . . ?
C45 C48 H48A 109.5 . . ?
C45 C48 H48B 109.5 . . ?
C45 C48 H48C 109.5 . . ?
H48A C48 H48B 109.5 . . ?
H48A C48 H48C 109.5 . . ?
H48B C48 H48C 109.5 . . ?
O50 C49 C44 123.2(5) . . ?
O50 C49 N51 124.7(5) . . ?
N51 C49 C44 112.1(5) . . ?
C49 N51 H51 115.8 . . ?
C49 N51 C52 128.4(5) . . ?
C52 N51 H51 115.8 . . ?
C53 C52 N51 123.8(6) . . ?
C57 C52 N51 116.6(5) . . ?
C57 C52 C53 119.7(6) . . ?
C52 C53 H53 120.3 . . ?
C54 C53 C52 119.5(7) . . ?
C54 C53 H53 120.3 . . ?
C53 C54 H54 119.6 . . ?
C55 C54 C53 120.7(7) . . ?
C55 C54 H54 119.6 . . ?
C54 C55 H55 119.9 . . ?
C56 C55 C54 120.2(6) . . ?
C56 C55 H55 119.9 . . ?
C55 C56 H56 119.9 . . ?
C55 C56 C57 120.1(7) . . ?
C57 C56 H56 119.9 . . ?
C52 C57 C56 119.8(6) . . ?
C52 C57 H57 120.1 . . ?
C56 C57 H57 120.1 . . ?
N58 C59 C43 114.4(4) . . ?
N58 C59 C60 118.4(5) . . ?
C60 C59 C43 127.0(5) . . ?
C59 N58 Pd2 118.8(3) . . ?
C63 N58 Pd2 116.6(3) . . ?
C63 N58 C59 124.3(5) . . ?
N58 C63 C62 118.0(5) . . ?
N58 C63 C71 112.4(5) . . ?
C62 C63 C71 129.6(5) . . ?
C63 C62 H62 120.6 . . ?
C61 C62 C63 118.8(5) . . ?
C61 C62 H62 120.6 . . ?
C62 C61 H61 119.4 . . ?
C62 C61 C60 121.2(5) . . ?
C60 C61 H61 119.4 . . ?
C59 C60 C61 119.2(5) . . ?
C59 C60 H60 120.4 . . ?
C61 C60 H60 120.4 . . ?
C72 O64 C65 107.1(4) . . ?
O64 C65 C70 110.7(5) . . ?
C66 C65 O64 124.6(5) . . ?
C66 C65 C70 124.7(5) . . ?
C65 C66 H66 122.2 . . ?
C65 C66 C67 115.6(6) . . ?
C67 C66 H66 122.2 . . ?
C66 C67 H67 119.3 . . ?
C68 C67 C66 121.4(6) . . ?
C68 C67 H67 119.3 . . ?
C67 C68 H68 118.8 . . ?
C67 C68 C69 122.5(6) . . ?
C69 C68 H68 118.8 . . ?
C68 C69 C70 117.3(6) . . ?
C68 C69 C73 121.2(5) . . ?
C70 C69 C73 121.3(5) . . ?
C65 C70 C71 104.1(5) . . ?
C69 C70 C65 118.0(5) . . ?
C69 C70 C71 137.8(5) . . ?
C70 C71 C63 138.1(5) . . ?
C72 C71 C63 114.3(5) . . ?
C72 C71 C70 106.9(5) . . ?
O64 C72 Pd2 133.7(4) . . ?
O64 C72 C71 111.1(4) . . ?
C71 C72 Pd2 115.1(4) . . ?
C74 C73 C69 122.0(7) . . ?
C74 C73 C78 118.0(7) . . ?
C78 C73 C69 119.9(6) . . ?
C75 C74 H74 120.2 . . ?
C73 C74 C75 119.6(8) . . ?
C73 C74 H74 120.2 . . ?
C75 C76 H76 119.9 . . ?
C75 C76 C77 120.1(8) . . ?
C77 C76 H76 119.9 . . ?
C76 C77 H77 120.5 . . ?
C78 C77 C76 119.1(9) . . ?
C78 C77 H77 120.5 . . ?
C73 C78 H78 119.0 . . ?
C77 C78 C73 122.0(8) . . ?
C77 C78 H78 119.0 . . ?
H80A C80 H80B 108.5 . . ?
Cl79 C80 H80A 110.3 . . ?
Cl79 C80 H80B 110.3 . . ?
Cl80 C80 H80A 110.3 . . ?
Cl80 C80 H80B 110.3 . . ?
Cl80 C80 Cl79 107.3(4) . . ?
H79A C79 H79B 108.5 . . ?
Cl79 C79 H79A 110.2 . . ?
Cl79 C79 H79B 110.2 . . ?
Cl80 C79 H79A 110.2 . . ?
Cl80 C79 H79B 110.2 . . ?
Cl80 C79 Cl79 107.4(4) . . ?

loop_
_geom_bond_atom_site_label_1
_geom_bond_atom_site_label_2
_geom_bond_distance
_geom_bond_site_symmetry_2
_geom_bond_publ_flag
Pd1 Cl1 2.3175(13) . ?
Pd1 C33 1.934(5) . ?
Pd1 N3 2.156(4) . ?
Pd1 N20 1.989(4) . ?
N1 C2 1.327(7) . ?
N1 C6 1.325(8) . ?
C33 O25 1.355(7) . ?
C33 C32 1.376(8) . ?
Pd2 Cl2 2.3061(14) . ?
Pd2 N42 2.155(4) . ?
Pd2 N58 1.990(5) . ?
Pd2 C72 1.949(5) . ?
C2 N3 1.322(7) . ?
C2 O7 1.327(7) . ?
N3 C4 1.374(7) . ?
C75 H75 0.9500 . ?
C75 C74 1.416(12) . ?
C75 C76 1.337(14) . ?
C4 C5 1.388(7) . ?
C4 C19 1.487(8) . ?
C5 C6 1.410(8) . ?
C5 C10 1.505(8) . ?
C6 C9 1.500(8) . ?
O7 C8 1.435(8) . ?
C8 H8A 0.9800 . ?
C8 H8B 0.9800 . ?
C8 H8C 0.9800 . ?
C9 H9A 0.9800 . ?
C9 H9B 0.9800 . ?
C9 H9C 0.9800 . ?
C10 O11 1.211(7) . ?
C10 N12 1.358(8) . ?
N12 H12 0.8800 . ?
N12 C13 1.410(7) . ?
C13 C14 1.375(9) . ?
C13 C18 1.396(9) . ?
C14 H14 0.9500 . ?
C14 C15 1.394(9) . ?
C15 H15 0.9500 . ?
C15 C16 1.357(11) . ?
C16 H16 0.9500 . ?
C16 C17 1.366(11) . ?
C17 H17 0.9500 . ?
C17 C18 1.393(10) . ?
C18 H18 0.9500 . ?
C19 N20 1.353(7) . ?
C19 C24 1.380(8) . ?
N20 C21 1.359(7) . ?
C21 C22 1.391(8) . ?
C21 C32 1.464(8) . ?
C22 H22 0.9500 . ?
C22 C23 1.389(8) . ?
C23 H23 0.9500 . ?
C23 C24 1.392(8) . ?
C24 H24 0.9500 . ?
O25 C26 1.384(7) . ?
C26 C27 1.370(8) . ?
C26 C31 1.400(8) . ?
C27 H27 0.9500 . ?
C27 C28 1.381(9) . ?
C28 H28 0.9500 . ?
C28 C29 1.377(9) . ?
C29 H29 0.9500 . ?
C29 C30 1.388(8) . ?
C30 C31 1.425(8) . ?
C30 C34 1.468(8) . ?
C31 C32 1.448(7) . ?
C34 C35 1.402(9) . ?
C34 C39 1.366(9) . ?
C35 H35 0.9500 . ?
C35 C36 1.392(10) . ?
C36 H36 0.9500 . ?
C36 C37 1.401(11) . ?
C37 H37 0.9500 . ?
C37 C38 1.370(10) . ?
C38 H38 0.9500 . ?
C38 C39 1.397(9) . ?
C39 H39 0.9500 . ?
N40 C41 1.331(7) . ?
N40 C45 1.307(7) . ?
C41 N42 1.325(7) . ?
C41 O46 1.323(7) . ?
N42 C43 1.371(7) . ?
C43 C44 1.389(8) . ?
C43 C59 1.475(8) . ?
C44 C45 1.417(8) . ?
C44 C49 1.503(8) . ?
C45 C48 1.520(8) . ?
O46 C47 1.445(7) . ?
C47 H47A 0.9800 . ?
C47 H47B 0.9800 . ?
C47 H47C 0.9800 . ?
C48 H48A 0.9800 . ?
C48 H48B 0.9800 . ?
C48 H48C 0.9800 . ?
C49 O50 1.226(7) . ?
C49 N51 1.354(7) . ?
N51 H51 0.8800 . ?
N51 C52 1.411(7) . ?
C52 C53 1.388(9) . ?
C52 C57 1.384(9) . ?
C53 H53 0.9500 . ?
C53 C54 1.382(9) . ?
C54 H54 0.9500 . ?
C54 C55 1.368(11) . ?
C55 H55 0.9500 . ?
C55 C56 1.367(10) . ?
C56 H56 0.9500 . ?
C56 C57 1.390(9) . ?
C57 H57 0.9500 . ?
C59 N58 1.351(7) . ?
C59 C60 1.385(8) . ?
N58 C63 1.350(7) . ?
C63 C62 1.413(7) . ?
C63 C71 1.454(8) . ?
C62 H62 0.9500 . ?
C62 C61 1.372(8) . ?
C61 H61 0.9500 . ?
C61 C60 1.391(8) . ?
C60 H60 0.9500 . ?
O64 C65 1.379(7) . ?
O64 C72 1.346(7) . ?
C65 C66 1.378(8) . ?
C65 C70 1.410(8) . ?
C66 H66 0.9500 . ?
C66 C67 1.396(9) . ?
C67 H67 0.9500 . ?
C67 C68 1.385(10) . ?
C68 H68 0.9500 . ?
C68 C69 1.393(9) . ?
C69 C70 1.404(8) . ?
C69 C73 1.488(9) . ?
C70 C71 1.446(8) . ?
C71 C72 1.385(8) . ?
C73 C74 1.382(10) . ?
C73 C78 1.390(11) . ?
C74 H74 0.9500 . ?
C76 H76 0.9500 . ?
C76 C77 1.396(13) . ?
C77 H77 0.9500 . ?
C77 C78 1.376(10) . ?
C78 H78 0.9500 . ?
C80 H80A 0.9900 . ?
C80 H80B 0.9900 . ?
C80 Cl79 1.748(5) . ?
C80 Cl80 1.741(5) . ?
C79 H79A 0.9900 . ?
C79 H79B 0.9900 . ?
C79 Cl79 1.752(5) . ?
C79 Cl80 1.736(5) . ?

loop_
_geom_torsion_atom_site_label_1
_geom_torsion_atom_site_label_2
_geom_torsion_atom_site_label_3
_geom_torsion_atom_site_label_4
_geom_torsion
_geom_torsion_site_symmetry_1
_geom_torsion_site_symmetry_2
_geom_torsion_site_symmetry_3
_geom_torsion_site_symmetry_4
_geom_torsion_publ_flag
Pd1 C33 O25 C26 177.8(5) . . . . ?
Pd1 C33 C32 C21 2.9(7) . . . . ?
Pd1 C33 C32 C31 -177.4(4) . . . . ?
Pd1 N3 C4 C5 -173.6(4) . . . . ?
Pd1 N3 C4 C19 5.7(6) . . . . ?
Pd1 N20 C21 C22 -176.9(4) . . . . ?
Pd1 N20 C21 C32 4.0(6) . . . . ?
N1 C2 N3 Pd1 175.8(5) . . . . ?
N1 C2 N3 C4 0.6(10) . . . . ?
N1 C2 O7 C8 1.2(11) . . . . ?
C33 O25 C26 C27 179.1(6) . . . . ?
C33 O25 C26 C31 -1.5(7) . . . . ?
Pd2 N42 C43 C44 168.9(4) . . . . ?
Pd2 N42 C43 C59 -12.2(5) . . . . ?
Pd2 N58 C63 C62 173.8(4) . . . . ?
Pd2 N58 C63 C71 -3.3(6) . . . . ?
C2 N1 C6 C5 -1.9(9) . . . . ?
C2 N1 C6 C9 179.8(6) . . . . ?
C2 N3 C4 C5 2.4(8) . . . . ?
C2 N3 C4 C19 -178.2(5) . . . . ?
N3 C2 O7 C8 -179.4(8) . . . . ?
N3 C4 C5 C6 -5.0(8) . . . . ?
N3 C4 C5 C10 170.9(5) . . . . ?
N3 C4 C19 N20 -4.0(7) . . . . ?
N3 C4 C19 C24 175.5(6) . . . . ?
C75 C76 C77 C78 -3.2(12) . . . . ?
C4 C5 C6 N1 4.8(9) . . . . ?
C4 C5 C6 C9 -176.9(6) . . . . ?
C4 C5 C10 O11 100.7(7) . . . . ?
C4 C5 C10 N12 -82.0(7) . . . . ?
C4 C19 N20 Pd1 -0.1(6) . . . . ?
C4 C19 N20 C21 -177.0(5) . . . . ?
C4 C19 C24 C23 175.8(6) . . . . ?
C5 C4 C19 N20 175.3(5) . . . . ?
C5 C4 C19 C24 -5.2(9) . . . . ?
C5 C10 N12 C13 -179.3(5) . . . . ?
C6 N1 C2 N3 -0.9(9) . . . . ?
C6 N1 C2 O7 178.4(6) . . . . ?
C6 C5 C10 O11 -83.4(7) . . . . ?
C6 C5 C10 N12 93.9(6) . . . . ?
O7 C2 N3 Pd1 -3.5(9) . . . . ?
O7 C2 N3 C4 -178.7(5) . . . . ?
C10 C5 C6 N1 -171.4(5) . . . . ?
C10 C5 C6 C9 6.9(9) . . . . ?
C10 N12 C13 C14 -5.7(9) . . . . ?
C10 N12 C13 C18 174.1(6) . . . . ?
O11 C10 N12 C13 -2.0(9) . . . . ?
N12 C13 C14 C15 -179.8(5) . . . . ?
N12 C13 C18 C17 179.1(6) . . . . ?
C13 C14 C15 C16 0.8(10) . . . . ?
C14 C13 C18 C17 -1.1(10) . . . . ?
C14 C15 C16 C17 -1.4(11) . . . . ?
C15 C16 C17 C18 0.7(12) . . . . ?
C16 C17 C18 C13 0.5(12) . . . . ?
C18 C13 C14 C15 0.4(9) . . . . ?
C19 C4 C5 C6 175.8(5) . . . . ?
C19 C4 C5 C10 -8.4(9) . . . . ?
C19 N20 C21 C22 0.0(8) . . . . ?
C19 N20 C21 C32 -179.1(5) . . . . ?
N20 C19 C24 C23 -4.8(9) . . . . ?
N20 C21 C22 C23 -2.2(8) . . . . ?
N20 C21 C32 C33 -4.4(7) . . . . ?
N20 C21 C32 C31 176.1(6) . . . . ?
C21 C22 C23 C24 0.8(10) . . . . ?
C22 C21 C32 C33 176.7(6) . . . . ?
C22 C21 C32 C31 -2.8(11) . . . . ?
C22 C23 C24 C19 2.7(10) . . . . ?
C24 C19 N20 Pd1 -179.6(4) . . . . ?
C24 C19 N20 C21 3.6(8) . . . . ?
O25 C33 C32 C21 -179.7(5) . . . . ?
O25 C33 C32 C31 -0.1(7) . . . . ?
O25 C26 C27 C28 180.0(6) . . . . ?
O25 C26 C31 C30 -179.2(5) . . . . ?
O25 C26 C31 C32 1.4(6) . . . . ?
C26 C27 C28 C29 -0.5(11) . . . . ?
C26 C31 C32 C33 -0.8(6) . . . . ?
C26 C31 C32 C21 178.7(7) . . . . ?
C27 C26 C31 C30 0.2(9) . . . . ?
C27 C26 C31 C32 -179.2(6) . . . . ?
C27 C28 C29 C30 -0.4(11) . . . . ?
C28 C29 C30 C31 1.2(10) . . . . ?
C28 C29 C30 C34 -175.9(6) . . . . ?
C29 C30 C31 C26 -1.0(8) . . . . ?
C29 C30 C31 C32 178.0(7) . . . . ?
C29 C30 C34 C35 -54.7(8) . . . . ?
C29 C30 C34 C39 118.3(7) . . . . ?
C30 C31 C32 C33 -179.9(7) . . . . ?
C30 C31 C32 C21 -0.4(13) . . . . ?
C30 C34 C35 C36 171.4(7) . . . . ?
C30 C34 C39 C38 -173.9(6) . . . . ?
C31 C26 C27 C28 0.6(10) . . . . ?
C31 C30 C34 C35 128.4(7) . . . . ?
C31 C30 C34 C39 -58.6(9) . . . . ?
C32 C33 O25 C26 0.9(7) . . . . ?
C32 C21 C22 C23 176.7(6) . . . . ?
C34 C30 C31 C26 175.8(6) . . . . ?
C34 C30 C31 C32 -5.1(11) . . . . ?
C34 C35 C36 C37 3.7(12) . . . . ?
C35 C34 C39 C38 -0.8(9) . . . . ?
C35 C36 C37 C38 -2.8(12) . . . . ?
C36 C37 C38 C39 0.1(11) . . . . ?
C37 C38 C39 C34 1.8(10) . . . . ?
C39 C34 C35 C36 -1.9(10) . . . . ?
N40 C41 N42 Pd2 -170.5(4) . . . . ?
N40 C41 N42 C43 1.3(9) . . . . ?
N40 C41 O46 C47 2.6(9) . . . . ?
C41 N40 C45 C44 -0.6(9) . . . . ?
C41 N40 C45 C48 179.4(6) . . . . ?
C41 N42 C43 C44 -4.4(7) . . . . ?
C41 N42 C43 C59 174.5(5) . . . . ?
N42 C41 O46 C47 -178.1(6) . . . . ?
N42 C43 C44 C45 4.8(8) . . . . ?
N42 C43 C44 C49 -172.3(5) . . . . ?
N42 C43 C59 N58 3.9(7) . . . . ?
N42 C43 C59 C60 -172.1(5) . . . . ?
C43 C44 C45 N40 -2.3(9) . . . . ?
C43 C44 C45 C48 177.6(5) . . . . ?
C43 C44 C49 O50 -98.2(7) . . . . ?
C43 C44 C49 N51 83.2(7) . . . . ?
C43 C59 N58 Pd2 7.6(6) . . . . ?
C43 C59 N58 C63 -178.2(5) . . . . ?
C43 C59 C60 C61 178.9(6) . . . . ?
C44 C43 C59 N58 -177.3(5) . . . . ?
C44 C43 C59 C60 6.7(9) . . . . ?
C44 C49 N51 C52 178.0(5) . . . . ?
C45 N40 C41 N42 1.2(9) . . . . ?
C45 N40 C41 O46 -179.6(5) . . . . ?
C45 C44 C49 O50 84.7(7) . . . . ?
C45 C44 C49 N51 -94.0(6) . . . . ?
O46 C41 N42 Pd2 10.3(8) . . . . ?
O46 C41 N42 C43 -177.9(5) . . . . ?
C49 C44 C45 N40 175.1(5) . . . . ?
C49 C44 C45 C48 -4.9(8) . . . . ?
C49 N51 C52 C53 11.8(9) . . . . ?
C49 N51 C52 C57 -170.6(5) . . . . ?
O50 C49 N51 C52 -0.6(9) . . . . ?
N51 C52 C53 C54 178.5(6) . . . . ?
N51 C52 C57 C56 -177.7(5) . . . . ?
C52 C53 C54 C55 -0.6(10) . . . . ?
C53 C52 C57 C56 0.0(8) . . . . ?
C53 C54 C55 C56 -0.8(10) . . . . ?
C54 C55 C56 C57 1.8(10) . . . . ?
C55 C56 C57 C52 -1.4(9) . . . . ?
C57 C52 C53 C54 1.0(9) . . . . ?
C59 C43 C44 C45 -173.9(5) . . . . ?
C59 C43 C44 C49 8.9(9) . . . . ?
C59 N58 C63 C62 -0.4(8) . . . . ?
C59 N58 C63 C71 -177.6(5) . . . . ?
N58 C59 C60 C61 3.0(8) . . . . ?
N58 C63 C62 C61 1.5(8) . . . . ?
N58 C63 C71 C70 178.8(6) . . . . ?
N58 C63 C71 C72 9.4(7) . . . . ?
C63 C62 C61 C60 -0.2(9) . . . . ?
C63 C71 C72 Pd2 -11.4(7) . . . . ?
C63 C71 C72 O64 171.6(5) . . . . ?
C62 C63 C71 C70 2.1(12) . . . . ?
C62 C63 C71 C72 -167.3(6) . . . . ?
C62 C61 C60 C59 -2.0(9) . . . . ?
C60 C59 N58 Pd2 -176.0(4) . . . . ?
C60 C59 N58 C63 -1.8(8) . . . . ?
O64 C65 C66 C67 -179.7(6) . . . . ?
O64 C65 C70 C69 173.4(5) . . . . ?
O64 C65 C70 C71 -2.7(7) . . . . ?
C65 O64 C72 Pd2 -176.9(5) . . . . ?
C65 O64 C72 C71 -0.6(6) . . . . ?
C65 C66 C67 C68 2.9(11) . . . . ?
C65 C70 C71 C63 -167.7(7) . . . . ?
C65 C70 C71 C72 2.2(6) . . . . ?
C66 C65 C70 C69 -7.3(10) . . . . ?
C66 C65 C70 C71 176.6(6) . . . . ?
C66 C67 C68 C69 -0.6(12) . . . . ?
C67 C68 C69 C70 -5.7(11) . . . . ?
C67 C68 C69 C73 169.3(7) . . . . ?
C68 C69 C70 C65 9.2(9) . . . . ?
C68 C69 C70 C71 -176.5(7) . . . . ?
C68 C69 C73 C74 54.1(10) . . . . ?
C68 C69 C73 C78 -123.4(7) . . . . ?
C69 C70 C71 C63 17.5(13) . . . . ?
C69 C70 C71 C72 -172.6(7) . . . . ?
C69 C73 C74 C75 179.1(7) . . . . ?
C69 C73 C78 C77 179.9(6) . . . . ?
C70 C65 C66 C67 1.1(10) . . . . ?
C70 C69 C73 C74 -131.2(7) . . . . ?
C70 C69 C73 C78 51.4(9) . . . . ?
C70 C71 C72 Pd2 176.0(4) . . . . ?
C70 C71 C72 O64 -1.0(7) . . . . ?
C71 C63 C62 C61 178.1(6) . . . . ?
C72 O64 C65 C66 -177.2(6) . . . . ?
C72 O64 C65 C70 2.1(6) . . . . ?
C73 C69 C70 C65 -165.7(6) . . . . ?
C73 C69 C70 C71 8.5(12) . . . . ?
C74 C75 C76 C77 2.1(14) . . . . ?
C74 C73 C78 C77 2.3(10) . . . . ?
C76 C75 C74 C73 1.2(13) . . . . ?
C76 C77 C78 C73 1.0(11) . . . . ?
C78 C73 C74 C75 -3.4(11) . . . . ?
